data_4312524
loop_
_publ_author_name
'Magdalena M. Makowska-Grzyska'
'Ewa Szajna'
'Crystal Shipley'
'Atta M. Arif'
'Michael H. Mitchell'
'Jason A. Halfen'
'Lisa M. Berreau'

_publ_section_title
;
 First Row Divalent Transition Metal Complexes of Aryl-Appended
 Tris((pyridyl)methyl)amine Ligands: Syntheses, Structures,
 Electrochemistry, and Hydroxamate Binding Properties
;
_journal_name_full 'Inorganic Chemistry'
_journal_page_first 7472
_journal_page_last 7488
_journal_paper_doi 10.1021/ic034810y
_journal_volume 42
_journal_year 2003
_chemical_formula_sum 'C32 H30 Cl N5 O6 Zn'
_chemical_formula_weight 681.43
_chemical_name_systematic
;
 ?
;
_space_group_IT_number 14
_symmetry_cell_setting monoclinic
_symmetry_space_group_name_Hall '-P 2yn'
_symmetry_space_group_name_H-M 'P 1 21/n 1'
_atom_sites_solution_hydrogens geom
_atom_sites_solution_primary direct
_atom_sites_solution_secondary difmap
_audit_creation_method SHELXL-97
_cell_angle_alpha 90.00
_cell_angle_beta 97.3202(11)
_cell_angle_gamma 90.00
_cell_formula_units_Z 4
_cell_length_a 12.1875(4)
_cell_length_b 17.0501(3)
_cell_length_c 14.6762(4)
_cell_measurement_reflns_used 6664
_cell_measurement_temperature 150(1)
_cell_measurement_theta_max 27.485
_cell_measurement_theta_min 1.018
_cell_volume 3024.83(14)
_computing_cell_refinement DENZO-SMN
_computing_data_collection 'Nonius COLLECT'
_computing_data_reduction DENZO-SMN
_computing_molecular_graphics 'WinGX, Ortep3'
_computing_structure_refinement 'SHELXL-97 (Sheldrick, 1997)'
_computing_structure_solution SIR97
_diffrn_ambient_temperature 150(1)
_diffrn_measured_fraction_theta_full 0.994
_diffrn_measured_fraction_theta_max 0.994
_diffrn_measurement_device_type 'Nonius KappaCCD Diffractometer'
_diffrn_measurement_method 'Phi plus Omega scan'
_diffrn_radiation_monochromator graphite
_diffrn_radiation_source 'fine-focus sealed tube'
_diffrn_radiation_type MoK\a
_diffrn_radiation_wavelength 0.71073
_diffrn_reflns_av_R_equivalents 0.0252
_diffrn_reflns_av_sigmaI/netI 0.0428
_diffrn_reflns_limit_h_max 15
_diffrn_reflns_limit_h_min -15
_diffrn_reflns_limit_k_max 22
_diffrn_reflns_limit_k_min -19
_diffrn_reflns_limit_l_max 19
_diffrn_reflns_limit_l_min -19
_diffrn_reflns_number 12813
_diffrn_reflns_theta_full 27.50
_diffrn_reflns_theta_max 27.50
_diffrn_reflns_theta_min 3.33
_exptl_absorpt_coefficient_mu 0.954
_exptl_absorpt_correction_T_max 0.9276
_exptl_absorpt_correction_T_min 0.7311
_exptl_absorpt_correction_type multi-scan
_exptl_absorpt_process_details 'DENZO-SMN (Otwinowski & Minor, 1997)'
_exptl_crystal_colour colorless
_exptl_crystal_density_diffrn 1.496
_exptl_crystal_density_method 'not measured'
_exptl_crystal_description plate
_exptl_crystal_F_000 1408
_exptl_crystal_size_max 0.35
_exptl_crystal_size_mid 0.28
_exptl_crystal_size_min 0.08
_refine_diff_density_max 0.687
_refine_diff_density_min -0.636
_refine_diff_density_rms 0.069
_refine_ls_extinction_method none
_refine_ls_goodness_of_fit_ref 1.022
_refine_ls_hydrogen_treatment mixed
_refine_ls_matrix_type full
_refine_ls_number_parameters 541
_refine_ls_number_reflns 6903
_refine_ls_number_restraints 0
_refine_ls_restrained_S_all 1.022
_refine_ls_R_factor_all 0.0673
_refine_ls_R_factor_gt 0.0448
_refine_ls_shift/su_max 0.000
_refine_ls_shift/su_mean 0.000
_refine_ls_structure_factor_coef Fsqd
_refine_ls_weighting_details 'calc w=1/[\s^2^(Fo^2^)+(0.0627P)^2^+2.1511P] where P=(Fo^2^+2Fc^2^)/3'
_refine_ls_weighting_scheme calc
_refine_ls_wR_factor_gt 0.1098
_refine_ls_wR_factor_ref 0.1233
_reflns_number_gt 5196
_reflns_number_total 6903
_reflns_threshold_expression >2sigma(I)
_cod_data_source_file ic034810ysi20030712_122956_11.cif
_cod_data_source_block usu084(10)
_cod_depositor_comments
;
The following automatic conversions were performed:

'_exptl_absorpt_correction_type' value 'Multi-scan' changed to
'multi-scan' according to the built-in table from CIF Core dictionary
named 'cif_core.dic' version 2.4.1 from 2010-06-29.

Automatic conversion script
Id: cif_fix_values 1646 2011-03-28 12:23:43Z adriana 
;
_cod_database_code 4312524

loop_
_symmetry_equiv_pos_as_xyz
'x, y, z'
'-x+1/2, y+1/2, -z+1/2'
'-x, -y, -z'
'x-1/2, -y-1/2, z-1/2'

loop_
_atom_site_label
_atom_site_type_symbol
_atom_site_fract_x
_atom_site_fract_y
_atom_site_fract_z
_atom_site_U_iso_or_equiv
_atom_site_adp_type
_atom_site_occupancy
_atom_site_symmetry_multiplicity
_atom_site_calc_flag
_atom_site_refinement_flags
_atom_site_disorder_assembly
_atom_site_disorder_group
Zn1 Zn 0.31686(2) 0.107112(17) 0.619509(19) 0.02890(11) Uani 1 1 d . . .
O1 O 0.30320(14) 0.15939(10) 0.49346(11) 0.0283(4) Uani 1 1 d . . .
O2 O 0.43880(15) 0.04902(10) 0.57090(11) 0.0290(4) Uani 1 1 d . . .
Cl1 Cl 0.35669(8) 0.10638(4) 0.06125(5) 0.0479(2) Uani 1 1 d . . .
O3 O 0.3028(9) 0.0315(5) 0.0284(6) 0.0391(18) Uiso 0.33 1 d P A 1
O4 O 0.3452(7) 0.1577(3) -0.0161(4) 0.0292(12) Uiso 0.33 1 d P A 1
O5 O 0.3102(8) 0.1442(6) 0.1353(6) 0.056(2) Uiso 0.33 1 d P A 1
O6 O 0.4795(8) 0.1057(5) 0.1018(8) 0.077(2) Uiso 0.33 1 d P A 1
O3A O 0.3390(10) 0.0281(6) 0.0409(8) 0.072(4) Uiso 0.33 1 d P A 2
O4A O 0.3958(7) 0.1443(4) -0.0131(5) 0.0476(17) Uiso 0.33 1 d P A 2
O5A O 0.2893(6) 0.1700(5) 0.1112(5) 0.0468(18) Uiso 0.33 1 d P A 2
O6A O 0.4263(9) 0.0812(6) 0.1323(7) 0.081(3) Uiso 0.33 1 d P A 2
O3B O 0.2591(8) 0.0502(5) 0.0338(6) 0.064(2) Uiso 0.33 1 d P A 3
O4B O 0.2995(7) 0.1629(4) 0.0086(5) 0.0504(17) Uiso 0.33 1 d P A 3
O5B O 0.3532(10) 0.1086(7) 0.1527(8) 0.084(3) Uiso 0.33 1 d P A 3
O6B O 0.4717(7) 0.1007(5) 0.0393(7) 0.065(2) Uiso 0.33 1 d P A 3
N1 N 0.16318(18) 0.15114(13) 0.64215(15) 0.0310(5) Uani 1 1 d . . .
N2 N 0.29781(18) 0.05332(12) 0.75193(13) 0.0280(4) Uani 1 1 d . . .
N3 N 0.23330(18) -0.03663(12) 0.58430(14) 0.0293(5) Uani 1 1 d . . .
N4 N 0.44176(18) 0.16846(11) 0.71755(14) 0.0273(4) Uani 1 1 d . . .
N5 N 0.44299(18) 0.07621(12) 0.48270(14) 0.0267(4) Uani 1 1 d . . .
C1 C 0.0874(2) 0.18149(16) 0.57698(19) 0.0333(6) Uani 1 1 d . . .
C2 C -0.0176(2) 0.20237(16) 0.5945(2) 0.0390(7) Uani 1 1 d . . .
C3 C -0.0448(2) 0.19058(17) 0.6823(2) 0.0404(7) Uani 1 1 d . . .
C4 C 0.0323(2) 0.15902(16) 0.7492(2) 0.0362(6) Uani 1 1 d . . .
C5 C 0.1365(2) 0.14021(15) 0.72758(18) 0.0310(6) Uani 1 1 d . . .
C6 C 0.2292(2) 0.11033(17) 0.79668(18) 0.0332(6) Uani 1 1 d . . .
C7 C 0.2425(3) -0.02448(16) 0.74770(19) 0.0350(6) Uani 1 1 d . . .
C8 C 0.2660(2) -0.07163(15) 0.66552(18) 0.0304(5) Uani 1 1 d . . .
C9 C 0.3134(3) -0.14509(16) 0.6729(2) 0.0373(6) Uani 1 1 d . . .
C10 C 0.3262(2) -0.18576(16) 0.5929(2) 0.0379(6) Uani 1 1 d . . .
C11 C 0.2923(2) -0.15089(15) 0.50919(19) 0.0335(6) Uani 1 1 d . . .
C12 C 0.2474(2) -0.07571(15) 0.50689(17) 0.0289(5) Uani 1 1 d . . .
C13 C 0.2073(2) -0.03652(14) 0.41843(17) 0.0296(5) Uani 1 1 d . . .
C14 C 0.2584(3) -0.05104(16) 0.34024(19) 0.0384(6) Uani 1 1 d . . .
C15 C 0.2160(3) -0.01688(18) 0.2568(2) 0.0487(8) Uani 1 1 d . . .
C16 C 0.1240(3) 0.03031(18) 0.2510(2) 0.0505(8) Uani 1 1 d . . .
C17 C 0.0748(3) 0.04601(17) 0.3287(2) 0.0430(7) Uani 1 1 d . . .
C18 C 0.1158(2) 0.01302(15) 0.4124(2) 0.0352(6) Uani 1 1 d . . .
C19 C 0.4107(2) 0.04762(15) 0.80028(18) 0.0308(6) Uani 1 1 d . . .
C20 C 0.4774(2) 0.12098(14) 0.78834(17) 0.0294(5) Uani 1 1 d . . .
C21 C 0.5725(3) 0.13584(17) 0.8480(2) 0.0387(6) Uani 1 1 d . . .
C22 C 0.6362(3) 0.19987(18) 0.8322(2) 0.0454(7) Uani 1 1 d . . .
C23 C 0.6017(3) 0.24847(17) 0.7583(2) 0.0413(7) Uani 1 1 d . . .
C24 C 0.5033(2) 0.23239(14) 0.70260(18) 0.0314(6) Uani 1 1 d . . .
C25 C 0.4605(2) 0.28749(14) 0.62833(18) 0.0341(6) Uani 1 1 d . . .
C26 C 0.5339(3) 0.32400(17) 0.5755(2) 0.0448(8) Uani 1 1 d . . .
C27 C 0.4948(4) 0.38029(19) 0.5106(2) 0.0603(11) Uani 1 1 d . . .
C28 C 0.3841(4) 0.39942(18) 0.4966(2) 0.0641(12) Uani 1 1 d . . .
C29 C 0.3115(4) 0.36325(19) 0.5474(2) 0.0544(10) Uani 1 1 d . . .
C30 C 0.3491(3) 0.30682(16) 0.61359(19) 0.0401(7) Uani 1 1 d . . .
C31 C 0.3737(2) 0.12953(14) 0.44705(16) 0.0241(5) Uani 1 1 d . . .
C32 C 0.3801(3) 0.1545(2) 0.3507(2) 0.0391(7) Uani 1 1 d . . .
H1 H 0.111(2) 0.1883(16) 0.515(2) 0.031(7) Uiso 1 1 d . . .
H2 H -0.069(3) 0.2253(17) 0.545(2) 0.037(8) Uiso 1 1 d . . .
H3 H -0.119(3) 0.2061(18) 0.696(2) 0.046(9) Uiso 1 1 d . . .
H4 H 0.019(3) 0.1508(18) 0.809(2) 0.040(8) Uiso 1 1 d . . .
H5N H 0.490(3) 0.0494(18) 0.449(2) 0.043(9) Uiso 1 1 d . . .
H6A H 0.276(3) 0.1566(19) 0.819(2) 0.044(9) Uiso 1 1 d . . .
H6B H 0.201(3) 0.0847(18) 0.845(2) 0.042(8) Uiso 1 1 d . . .
H7A H 0.268(3) -0.0541(18) 0.803(2) 0.040(8) Uiso 1 1 d . . .
H7B H 0.164(3) -0.0148(18) 0.745(2) 0.044(9) Uiso 1 1 d . . .
H9 H 0.343(3) -0.1644(18) 0.730(2) 0.041(8) Uiso 1 1 d . . .
H10 H 0.360(3) -0.2355(19) 0.595(2) 0.041(8) Uiso 1 1 d . . .
H11 H 0.302(2) -0.1785(17) 0.454(2) 0.032(7) Uiso 1 1 d . . .
H14 H 0.327(3) -0.0831(19) 0.345(2) 0.039(8) Uiso 1 1 d . . .
H16 H 0.095(3) 0.054(2) 0.192(3) 0.067(11) Uiso 1 1 d . . .
H17 H 0.007(3) 0.081(2) 0.327(2) 0.053(10) Uiso 1 1 d . . .
H18 H 0.083(2) 0.0224(15) 0.4693(19) 0.025(7) Uiso 1 1 d . . .
H19A H 0.444(2) 0.0021(17) 0.775(2) 0.032(7) Uiso 1 1 d . . .
H19B H 0.409(2) 0.0365(15) 0.864(2) 0.029(7) Uiso 1 1 d . . .
H21 H 0.591(3) 0.1029(17) 0.893(2) 0.037(8) Uiso 1 1 d . . .
H22 H 0.703(3) 0.2075(19) 0.872(2) 0.048(9) Uiso 1 1 d . . .
H23 H 0.645(3) 0.2945(18) 0.745(2) 0.044(9) Uiso 1 1 d . . .
H26 H 0.612(3) 0.3137(19) 0.586(2) 0.046(9) Uiso 1 1 d . . .
H29 H 0.237(3) 0.372(2) 0.544(2) 0.052(10) Uiso 1 1 d . . .
H30 H 0.302(3) 0.2837(17) 0.647(2) 0.034(8) Uiso 1 1 d . . .
H32B H 0.437(3) 0.127(2) 0.329(3) 0.058(10) Uiso 1 1 d . . .
H32C H 0.393(3) 0.208(2) 0.349(2) 0.051(10) Uiso 1 1 d . . .
H33A H 0.314(3) 0.141(2) 0.313(2) 0.049(9) Uiso 1 1 d . . .
H28 H 0.359(3) 0.439(2) 0.450(3) 0.068(11) Uiso 1 1 d . . .
H15 H 0.252(3) -0.028(2) 0.202(3) 0.054(10) Uiso 1 1 d . . .
H27 H 0.552(4) 0.409(2) 0.477(3) 0.078(13) Uiso 1 1 d . . .

loop_
_atom_site_aniso_label
_atom_site_aniso_U_11
_atom_site_aniso_U_22
_atom_site_aniso_U_33
_atom_site_aniso_U_23
_atom_site_aniso_U_13
_atom_site_aniso_U_12
Zn1 0.03012(18) 0.03723(18) 0.01946(16) 0.00223(11) 0.00358(11) 0.00998(12)
O1 0.0307(10) 0.0311(9) 0.0230(9) 0.0008(7) 0.0031(7) 0.0074(7)
O2 0.0352(10) 0.0312(9) 0.0210(9) 0.0039(6) 0.0052(7) 0.0100(7)
Cl1 0.0731(6) 0.0400(4) 0.0295(4) 0.0077(3) 0.0021(3) -0.0045(3)
N1 0.0292(12) 0.0364(12) 0.0276(11) 0.0002(9) 0.0043(9) 0.0063(9)
N2 0.0332(12) 0.0309(11) 0.0196(10) -0.0015(8) 0.0024(9) -0.0001(9)
N3 0.0343(12) 0.0271(10) 0.0265(11) 0.0006(8) 0.0037(9) -0.0030(9)
N4 0.0335(12) 0.0248(10) 0.0228(10) -0.0018(8) 0.0009(9) 0.0044(8)
N5 0.0288(11) 0.0288(10) 0.0232(10) 0.0030(8) 0.0062(9) 0.0040(9)
C1 0.0343(15) 0.0333(13) 0.0315(14) -0.0010(11) 0.0008(11) 0.0053(11)
C2 0.0330(15) 0.0336(14) 0.0486(18) -0.0091(12) -0.0015(13) 0.0053(11)
C3 0.0297(15) 0.0404(16) 0.0523(19) -0.0162(13) 0.0096(13) 0.0023(12)
C4 0.0363(16) 0.0381(15) 0.0365(16) -0.0120(11) 0.0137(13) -0.0043(11)
C5 0.0357(14) 0.0304(13) 0.0277(13) -0.0058(10) 0.0074(11) -0.0009(11)
C6 0.0391(15) 0.0401(15) 0.0217(13) -0.0040(11) 0.0094(11) 0.0022(12)
C7 0.0445(17) 0.0350(14) 0.0262(14) 0.0011(10) 0.0069(12) -0.0076(12)
C8 0.0333(14) 0.0287(12) 0.0289(13) 0.0021(10) 0.0026(11) -0.0052(10)
C9 0.0439(17) 0.0351(15) 0.0312(15) 0.0058(11) -0.0017(12) -0.0016(12)
C10 0.0415(17) 0.0277(14) 0.0429(16) 0.0012(11) -0.0014(13) 0.0062(12)
C11 0.0378(15) 0.0287(13) 0.0330(15) -0.0041(11) 0.0011(12) -0.0011(11)
C12 0.0305(13) 0.0264(12) 0.0292(13) -0.0003(10) 0.0021(10) -0.0027(10)
C13 0.0347(14) 0.0256(12) 0.0273(13) -0.0009(9) -0.0006(11) -0.0055(10)
C14 0.0507(18) 0.0336(14) 0.0308(15) -0.0028(11) 0.0048(13) -0.0026(13)
C15 0.076(2) 0.0409(16) 0.0291(16) 0.0025(12) 0.0059(15) -0.0068(15)
C16 0.074(2) 0.0375(16) 0.0348(17) 0.0073(13) -0.0112(16) -0.0102(15)
C17 0.0436(17) 0.0320(15) 0.0495(19) 0.0059(12) -0.0095(14) -0.0036(13)
C18 0.0350(15) 0.0310(14) 0.0378(15) 0.0009(11) -0.0024(12) -0.0035(11)
C19 0.0389(15) 0.0305(13) 0.0215(13) 0.0029(10) -0.0018(11) 0.0028(11)
C20 0.0340(14) 0.0276(12) 0.0255(13) 0.0001(9) -0.0004(11) 0.0045(10)
C21 0.0434(17) 0.0375(15) 0.0318(15) 0.0057(11) -0.0085(12) 0.0029(12)
C22 0.0396(17) 0.0437(17) 0.0474(18) 0.0006(13) -0.0155(14) 0.0000(13)
C23 0.0418(17) 0.0343(15) 0.0447(17) 0.0021(12) -0.0067(13) -0.0042(12)
C24 0.0413(15) 0.0242(12) 0.0278(13) -0.0021(9) 0.0008(11) 0.0035(10)
C25 0.0513(17) 0.0239(12) 0.0254(13) -0.0041(9) -0.0013(12) 0.0032(11)
C26 0.072(2) 0.0311(14) 0.0321(15) -0.0059(11) 0.0084(15) -0.0063(14)
C27 0.121(4) 0.0329(16) 0.0265(16) -0.0030(12) 0.0075(19) -0.0141(19)
C28 0.130(4) 0.0295(16) 0.0264(16) 0.0010(12) -0.013(2) 0.0092(19)
C29 0.085(3) 0.0367(17) 0.0348(17) -0.0091(13) -0.0177(18) 0.0239(17)
C30 0.061(2) 0.0302(14) 0.0270(14) -0.0050(11) -0.0049(14) 0.0112(13)
C31 0.0243(12) 0.0245(11) 0.0230(12) -0.0006(9) 0.0012(9) -0.0026(9)
C32 0.0391(17) 0.0478(18) 0.0315(15) 0.0097(12) 0.0092(13) 0.0084(14)

loop_
_atom_type_symbol
_atom_type_description
_atom_type_scat_dispersion_real
_atom_type_scat_dispersion_imag
_atom_type_scat_source
C C 0.0033 0.0016 'International Tables Vol C Tables 4.2.6.8 and 6.1.1.4'
H H 0.0000 0.0000 'International Tables Vol C Tables 4.2.6.8 and 6.1.1.4'
N N 0.0061 0.0033 'International Tables Vol C Tables 4.2.6.8 and 6.1.1.4'
O O 0.0106 0.0060 'International Tables Vol C Tables 4.2.6.8 and 6.1.1.4'
Cl Cl 0.1484 0.1585 'International Tables Vol C Tables 4.2.6.8 and 6.1.1.4'
Zn Zn 0.2839 1.4301 'International Tables Vol C Tables 4.2.6.8 and 6.1.1.4'

loop_
_geom_angle_atom_site_label_1
_geom_angle_atom_site_label_2
_geom_angle_atom_site_label_3
_geom_angle
_geom_angle_site_symmetry_1
_geom_angle_site_symmetry_3
_geom_angle_publ_flag
O2 Zn1 O1 82.59(7) . . ?
O2 Zn1 N1 164.38(8) . . ?
O1 Zn1 N1 90.92(8) . . ?
O2 Zn1 N2 106.15(7) . . ?
O1 Zn1 N2 169.27(8) . . ?
N1 Zn1 N2 79.05(8) . . ?
O2 Zn1 N4 89.15(7) . . ?
O1 Zn1 N4 110.60(7) . . ?
N1 Zn1 N4 106.45(8) . . ?
N2 Zn1 N4 76.31(8) . . ?
O2 Zn1 N3 76.04(7) . . ?
O1 Zn1 N3 103.86(7) . . ?
N1 Zn1 N3 91.89(8) . . ?
N2 Zn1 N3 72.97(7) . . ?
N4 Zn1 N3 140.25(7) . . ?
C31 O1 Zn1 109.19(15) . . ?
N5 O2 Zn1 106.67(13) . . ?
O6A Cl1 O5B 47.6(6) . . ?
O6A Cl1 O4B 154.0(5) . . ?
O5B Cl1 O4B 117.6(6) . . ?
O6A Cl1 O3A 85.6(7) . . ?
O5B Cl1 O3A 102.6(7) . . ?
O4B Cl1 O3A 120.3(6) . . ?
O6A Cl1 O4A 120.9(6) . . ?
O5B Cl1 O4A 144.9(5) . . ?
O4B Cl1 O4A 55.6(4) . . ?
O3A Cl1 O4A 109.7(5) . . ?
O6A Cl1 O4 144.2(6) . . ?
O5B Cl1 O4 139.7(6) . . ?
O4B Cl1 O4 29.3(3) . . ?
O3A Cl1 O4 115.2(5) . . ?
O4A Cl1 O4 26.7(3) . . ?
O6A Cl1 O5 79.9(6) . . ?
O5B Cl1 O5 34.1(5) . . ?
O4B Cl1 O5 83.7(6) . . ?
O3A Cl1 O5 122.1(6) . . ?
O4A Cl1 O5 125.8(5) . . ?
O4 Cl1 O5 108.5(5) . . ?
O6A Cl1 O6B 67.8(6) . . ?
O5B Cl1 O6B 111.7(6) . . ?
O4B Cl1 O6B 110.6(5) . . ?
O3A Cl1 O6B 90.9(6) . . ?
O4A Cl1 O6B 55.7(5) . . ?
O4 Cl1 O6B 82.3(5) . . ?
O5 Cl1 O6B 131.9(5) . . ?
O6A Cl1 O3 100.8(6) . . ?
O5B Cl1 O3 106.1(5) . . ?
O4B Cl1 O3 104.4(5) . . ?
O3A Cl1 O3 17.9(6) . . ?
O4A Cl1 O3 108.9(4) . . ?
O4 Cl1 O3 106.0(4) . . ?
O5 Cl1 O3 115.4(5) . . ?
O6B Cl1 O3 105.3(5) . . ?
O6A Cl1 O6 37.0(5) . . ?
O5B Cl1 O6 76.6(6) . . ?
O4B Cl1 O6 128.6(5) . . ?
O3A Cl1 O6 101.2(6) . . ?
O4A Cl1 O6 83.9(5) . . ?
O4 Cl1 O6 107.7(5) . . ?
O5 Cl1 O6 99.7(5) . . ?
O6B Cl1 O6 35.2(4) . . ?
O3 Cl1 O6 119.1(6) . . ?
O6A Cl1 O3B 113.5(6) . . ?
O5B Cl1 O3B 99.0(6) . . ?
O4B Cl1 O3B 88.2(5) . . ?
O3A Cl1 O3B 41.1(6) . . ?
O4A Cl1 O3B 114.3(5) . . ?
O4 Cl1 O3B 100.4(4) . . ?
O5 Cl1 O3B 96.4(5) . . ?
O6B Cl1 O3B 128.5(5) . . ?
O3 Cl1 O3B 24.1(4) . . ?
O6 Cl1 O3B 141.0(5) . . ?
O6A Cl1 O5A 100.0(5) . . ?
O5B Cl1 O5A 55.9(5) . . ?
O4B Cl1 O5A 61.7(5) . . ?
O3A Cl1 O5A 133.0(5) . . ?
O4A Cl1 O5A 106.9(4) . . ?
O4 Cl1 O5A 86.8(4) . . ?
O5 Cl1 O5A 22.0(4) . . ?
O6B Cl1 O5A 134.6(4) . . ?
O3 Cl1 O5A 120.1(5) . . ?
O6 Cl1 O5A 111.1(5) . . ?
O3B Cl1 O5A 96.7(5) . . ?
C1 N1 C5 119.3(2) . . ?
C1 N1 Zn1 125.07(18) . . ?
C5 N1 Zn1 115.28(18) . . ?
C19 N2 C7 110.7(2) . . ?
C19 N2 C6 112.0(2) . . ?
C7 N2 C6 108.9(2) . . ?
C19 N2 Zn1 104.94(15) . . ?
C7 N2 Zn1 115.86(15) . . ?
C6 N2 Zn1 104.32(15) . . ?
C12 N3 C8 118.2(2) . . ?
C12 N3 Zn1 121.95(16) . . ?
C8 N3 Zn1 99.92(15) . . ?
C20 N4 C24 118.5(2) . . ?
C20 N4 Zn1 110.17(16) . . ?
C24 N4 Zn1 128.43(16) . . ?
C31 N5 O2 120.7(2) . . ?
C31 N5 H5N 123(2) . . ?
O2 N5 H5N 116(2) . . ?
N1 C1 C2 122.3(3) . . ?
N1 C1 H1 116.1(17) . . ?
C2 C1 H1 121.7(17) . . ?
C1 C2 C3 118.2(3) . . ?
C1 C2 H2 118.6(18) . . ?
C3 C2 H2 123.2(18) . . ?
C4 C3 C2 119.8(3) . . ?
C4 C3 H3 120.9(19) . . ?
C2 C3 H3 119.3(19) . . ?
C3 C4 C5 119.2(3) . . ?
C3 C4 H4 123(2) . . ?
C5 C4 H4 118(2) . . ?
N1 C5 C4 121.2(3) . . ?
N1 C5 C6 115.1(2) . . ?
C4 C5 C6 123.7(2) . . ?
N2 C6 C5 109.8(2) . . ?
N2 C6 H6A 109.5(19) . . ?
C5 C6 H6A 107.4(18) . . ?
N2 C6 H6B 108(2) . . ?
C5 C6 H6B 111(2) . . ?
H6A C6 H6B 111(3) . . ?
N2 C7 C8 112.2(2) . . ?
N2 C7 H7A 109.7(18) . . ?
C8 C7 H7A 108.4(18) . . ?
N2 C7 H7B 107.0(19) . . ?
C8 C7 H7B 110.4(19) . . ?
H7A C7 H7B 109(3) . . ?
N3 C8 C9 123.1(2) . . ?
N3 C8 C7 114.0(2) . . ?
C9 C8 C7 122.9(2) . . ?
C8 C9 C10 118.6(3) . . ?
C8 C9 H9 120(2) . . ?
C10 C9 H9 121(2) . . ?
C11 C10 C9 119.0(3) . . ?
C11 C10 H10 120.2(19) . . ?
C9 C10 H10 120.8(19) . . ?
C10 C11 C12 119.3(3) . . ?
C10 C11 H11 119.4(17) . . ?
C12 C11 H11 121.2(17) . . ?
N3 C12 C11 121.8(2) . . ?
N3 C12 C13 116.8(2) . . ?
C11 C12 C13 121.3(2) . . ?
C18 C13 C14 119.5(3) . . ?
C18 C13 C12 120.0(2) . . ?
C14 C13 C12 120.5(2) . . ?
C15 C14 C13 119.6(3) . . ?
C15 C14 H14 120.1(17) . . ?
C13 C14 H14 120.2(17) . . ?
C16 C15 C14 120.5(3) . . ?
C16 C15 H15 120(2) . . ?
C14 C15 H15 119(2) . . ?
C15 C16 C17 120.0(3) . . ?
C15 C16 H16 120(2) . . ?
C17 C16 H16 120(2) . . ?
C16 C17 C18 120.5(3) . . ?
C16 C17 H17 122(2) . . ?
C18 C17 H17 117(2) . . ?
C17 C18 C13 119.9(3) . . ?
C17 C18 H18 123.1(16) . . ?
C13 C18 H18 117.1(16) . . ?
N2 C19 C20 111.9(2) . . ?
N2 C19 H19A 106.2(18) . . ?
C20 C19 H19A 111.0(17) . . ?
N2 C19 H19B 110.4(17) . . ?
C20 C19 H19B 110.8(16) . . ?
H19A C19 H19B 106(2) . . ?
N4 C20 C21 122.8(2) . . ?
N4 C20 C19 117.5(2) . . ?
C21 C20 C19 119.8(2) . . ?
C22 C21 C20 118.9(3) . . ?
C22 C21 H21 123(2) . . ?
C20 C21 H21 118(2) . . ?
C21 C22 C23 119.0(3) . . ?
C21 C22 H22 118(2) . . ?
C23 C22 H22 123(2) . . ?
C22 C23 C24 119.7(3) . . ?
C22 C23 H23 121.3(19) . . ?
C24 C23 H23 119.1(19) . . ?
N4 C24 C23 121.1(2) . . ?
N4 C24 C25 118.6(2) . . ?
C23 C24 C25 120.3(2) . . ?
C30 C25 C26 119.3(3) . . ?
C30 C25 C24 120.7(3) . . ?
C26 C25 C24 119.9(3) . . ?
C27 C26 C25 119.8(4) . . ?
C27 C26 H26 119(2) . . ?
C25 C26 H26 121(2) . . ?
C28 C27 C26 120.5(4) . . ?
C28 C27 H27 122(2) . . ?
C26 C27 H27 117(3) . . ?
C29 C28 C27 120.0(3) . . ?
C29 C28 H28 122(2) . . ?
C27 C28 H28 118(2) . . ?
C28 C29 C30 120.5(4) . . ?
C28 C29 H29 127(2) . . ?
C30 C29 H29 112(2) . . ?
C25 C30 C29 119.9(3) . . ?
C25 C30 H30 120(2) . . ?
C29 C30 H30 120(2) . . ?
O1 C31 N5 120.8(2) . . ?
O1 C31 C32 121.1(2) . . ?
N5 C31 C32 118.1(2) . . ?
C31 C32 H32B 109(2) . . ?
C31 C32 H32C 109(2) . . ?
H32B C32 H32C 111(3) . . ?
C31 C32 H33A 110(2) . . ?
H32B C32 H33A 107(3) . . ?
H32C C32 H33A 111(3) . . ?

loop_
_geom_bond_atom_site_label_1
_geom_bond_atom_site_label_2
_geom_bond_distance
_geom_bond_site_symmetry_2
_geom_bond_publ_flag
Zn1 O2 1.9922(17) . ?
Zn1 O1 2.0410(17) . ?
Zn1 N1 2.083(2) . ?
Zn1 N2 2.188(2) . ?
Zn1 N4 2.219(2) . ?
Zn1 N3 2.679(2) . ?
O1 C31 1.269(3) . ?
O2 N5 1.382(3) . ?
Cl1 O6A 1.329(10) . ?
Cl1 O5B 1.349(11) . ?
Cl1 O4B 1.369(7) . ?
Cl1 O3A 1.379(11) . ?
Cl1 O4A 1.403(7) . ?
Cl1 O4 1.426(6) . ?
Cl1 O5 1.441(9) . ?
Cl1 O6B 1.481(9) . ?
Cl1 O3 1.488(8) . ?
Cl1 O6 1.539(10) . ?
Cl1 O3B 1.540(9) . ?
Cl1 O5A 1.594(7) . ?
N1 C1 1.345(3) . ?
N1 C5 1.348(3) . ?
N2 C19 1.469(3) . ?
N2 C7 1.486(3) . ?
N2 C6 1.489(3) . ?
N3 C12 1.347(3) . ?
N3 C8 1.347(3) . ?
N4 C20 1.345(3) . ?
N4 C24 1.357(3) . ?
N5 C31 1.304(3) . ?
N5 H5N 0.92(3) . ?
C1 C2 1.384(4) . ?
C1 H1 0.99(3) . ?
C2 C3 1.385(5) . ?
C2 H2 0.98(3) . ?
C3 C4 1.379(4) . ?
C3 H3 0.99(3) . ?
C4 C5 1.385(4) . ?
C4 H4 0.92(3) . ?
C5 C6 1.507(4) . ?
C6 H6A 1.00(3) . ?
C6 H6B 0.93(3) . ?
C7 C8 1.507(4) . ?
C7 H7A 0.97(3) . ?
C7 H7B 0.97(3) . ?
C8 C9 1.378(4) . ?
C9 C10 1.389(4) . ?
C9 H9 0.93(3) . ?
C10 C11 1.380(4) . ?
C10 H10 0.94(3) . ?
C11 C12 1.393(4) . ?
C11 H11 0.96(3) . ?
C12 C13 1.486(4) . ?
C13 C18 1.392(4) . ?
C13 C14 1.396(4) . ?
C14 C15 1.395(4) . ?
C14 H14 0.99(3) . ?
C15 C16 1.373(5) . ?
C15 H15 0.98(4) . ?
C16 C17 1.382(5) . ?
C16 H16 0.98(4) . ?
C17 C18 1.385(4) . ?
C17 H17 1.01(4) . ?
C18 H18 0.99(3) . ?
C19 C20 1.514(4) . ?
C19 H19A 0.97(3) . ?
C19 H19B 0.96(3) . ?
C20 C21 1.384(4) . ?
C21 C22 1.376(4) . ?
C21 H21 0.87(3) . ?
C22 C23 1.387(4) . ?
C22 H22 0.95(3) . ?
C23 C24 1.391(4) . ?
C23 H23 0.98(3) . ?
C24 C25 1.483(4) . ?
C25 C30 1.387(4) . ?
C25 C26 1.402(4) . ?
C26 C27 1.393(5) . ?
C26 H26 0.96(3) . ?
C27 C28 1.377(6) . ?
C27 H27 1.03(4) . ?
C28 C29 1.374(6) . ?
C28 H28 0.98(4) . ?
C29 C30 1.403(4) . ?
C29 H29 0.92(4) . ?
C30 H30 0.90(3) . ?
C31 C32 1.488(4) . ?
C32 H32B 0.93(4) . ?
C32 H32C 0.93(4) . ?
C32 H33A 0.94(4) . ?

loop_
_geom_hbond_atom_site_label_D
_geom_hbond_atom_site_label_H
_geom_hbond_atom_site_label_A
_geom_hbond_distance_DH
_geom_hbond_distance_HA
_geom_hbond_distance_DA
_geom_hbond_angle_DHA
_geom_hbond_site_symmetry_A
N5 H5N O2 0.92(3) 1.93(3) 2.746(3) 147(3) 3_656

loop_
_geom_torsion_atom_site_label_1
_geom_torsion_atom_site_label_2
_geom_torsion_atom_site_label_3
_geom_torsion_atom_site_label_4
_geom_torsion
_geom_torsion_site_symmetry_1
_geom_torsion_site_symmetry_2
_geom_torsion_site_symmetry_3
_geom_torsion_site_symmetry_4
_geom_torsion_publ_flag
O2 Zn1 O1 C31 1.53(16) . . . . ?
N1 Zn1 O1 C31 -164.22(17) . . . . ?
N2 Zn1 O1 C31 -143.5(4) . . . . ?
N4 Zn1 O1 C31 87.81(16) . . . . ?
N3 Zn1 O1 C31 -72.05(16) . . . . ?
O1 Zn1 O2 N5 -0.48(14) . . . . ?
N1 Zn1 O2 N5 65.6(3) . . . . ?
N2 Zn1 O2 N5 173.14(14) . . . . ?
N4 Zn1 O2 N5 -111.39(14) . . . . ?
N3 Zn1 O2 N5 105.86(14) . . . . ?
O2 Zn1 N1 C1 -50.2(4) . . . . ?
O1 Zn1 N1 C1 14.9(2) . . . . ?
N2 Zn1 N1 C1 -161.3(2) . . . . ?
N4 Zn1 N1 C1 126.7(2) . . . . ?
N3 Zn1 N1 C1 -89.0(2) . . . . ?
O2 Zn1 N1 C5 123.0(3) . . . . ?
O1 Zn1 N1 C5 -171.94(19) . . . . ?
N2 Zn1 N1 C5 11.91(18) . . . . ?
N4 Zn1 N1 C5 -60.1(2) . . . . ?
N3 Zn1 N1 C5 84.16(19) . . . . ?
O2 Zn1 N2 C19 47.48(16) . . . . ?
O1 Zn1 N2 C19 -168.8(3) . . . . ?
N1 Zn1 N2 C19 -147.68(16) . . . . ?
N4 Zn1 N2 C19 -37.56(15) . . . . ?
N3 Zn1 N2 C19 116.90(16) . . . . ?
O2 Zn1 N2 C7 -74.9(2) . . . . ?
O1 Zn1 N2 C7 68.8(4) . . . . ?
N1 Zn1 N2 C7 89.9(2) . . . . ?
N4 Zn1 N2 C7 -160.0(2) . . . . ?
N3 Zn1 N2 C7 -5.49(18) . . . . ?
O2 Zn1 N2 C6 165.39(16) . . . . ?
O1 Zn1 N2 C6 -50.9(5) . . . . ?
N1 Zn1 N2 C6 -29.76(16) . . . . ?
N4 Zn1 N2 C6 80.35(16) . . . . ?
N3 Zn1 N2 C6 -125.18(17) . . . . ?
O2 Zn1 N3 C12 -43.08(19) . . . . ?
O1 Zn1 N3 C12 35.5(2) . . . . ?
N1 Zn1 N3 C12 126.9(2) . . . . ?
N2 Zn1 N3 C12 -155.2(2) . . . . ?
N4 Zn1 N3 C12 -114.2(2) . . . . ?
O2 Zn1 N3 C8 89.29(16) . . . . ?
O1 Zn1 N3 C8 167.85(16) . . . . ?
N1 Zn1 N3 C8 -100.74(17) . . . . ?
N2 Zn1 N3 C8 -22.79(16) . . . . ?
N4 Zn1 N3 C8 18.1(2) . . . . ?
O2 Zn1 N4 C20 -77.69(17) . . . . ?
O1 Zn1 N4 C20 -159.44(16) . . . . ?
N1 Zn1 N4 C20 103.16(17) . . . . ?
N2 Zn1 N4 C20 29.16(17) . . . . ?
N3 Zn1 N4 C20 -11.0(2) . . . . ?
O2 Zn1 N4 C24 82.5(2) . . . . ?
O1 Zn1 N4 C24 0.8(2) . . . . ?
N1 Zn1 N4 C24 -96.6(2) . . . . ?
N2 Zn1 N4 C24 -170.6(2) . . . . ?
N3 Zn1 N4 C24 149.23(19) . . . . ?
Zn1 O2 N5 C31 -0.7(3) . . . . ?
C5 N1 C1 C2 0.2(4) . . . . ?
Zn1 N1 C1 C2 173.2(2) . . . . ?
N1 C1 C2 C3 -0.6(4) . . . . ?
C1 C2 C3 C4 0.2(4) . . . . ?
C2 C3 C4 C5 0.6(4) . . . . ?
C1 N1 C5 C4 0.6(4) . . . . ?
Zn1 N1 C5 C4 -173.0(2) . . . . ?
C1 N1 C5 C6 -176.6(2) . . . . ?
Zn1 N1 C5 C6 9.8(3) . . . . ?
C3 C4 C5 N1 -1.0(4) . . . . ?
C3 C4 C5 C6 175.9(3) . . . . ?
C19 N2 C6 C5 155.9(2) . . . . ?
C7 N2 C6 C5 -81.4(3) . . . . ?
Zn1 N2 C6 C5 42.9(2) . . . . ?
N1 C5 C6 N2 -37.1(3) . . . . ?
C4 C5 C6 N2 145.8(3) . . . . ?
C19 N2 C7 C8 -87.1(3) . . . . ?
C6 N2 C7 C8 149.4(2) . . . . ?
Zn1 N2 C7 C8 32.2(3) . . . . ?
C12 N3 C8 C9 0.3(4) . . . . ?
Zn1 N3 C8 C9 -134.4(2) . . . . ?
C12 N3 C8 C7 -177.7(2) . . . . ?
Zn1 N3 C8 C7 47.7(2) . . . . ?
N2 C7 C8 N3 -59.4(3) . . . . ?
N2 C7 C8 C9 122.7(3) . . . . ?
N3 C8 C9 C10 -1.3(4) . . . . ?
C7 C8 C9 C10 176.5(3) . . . . ?
C8 C9 C10 C11 0.8(4) . . . . ?
C9 C10 C11 C12 0.6(4) . . . . ?
C8 N3 C12 C11 1.2(4) . . . . ?
Zn1 N3 C12 C11 125.6(2) . . . . ?
C8 N3 C12 C13 178.2(2) . . . . ?
Zn1 N3 C12 C13 -57.5(3) . . . . ?
C10 C11 C12 N3 -1.7(4) . . . . ?
C10 C11 C12 C13 -178.5(3) . . . . ?
N3 C12 C13 C18 -31.5(3) . . . . ?
C11 C12 C13 C18 145.4(3) . . . . ?
N3 C12 C13 C14 150.7(2) . . . . ?
C11 C12 C13 C14 -32.4(4) . . . . ?
C18 C13 C14 C15 -1.1(4) . . . . ?
C12 C13 C14 C15 176.7(3) . . . . ?
C13 C14 C15 C16 -0.5(5) . . . . ?
C14 C15 C16 C17 1.9(5) . . . . ?
C15 C16 C17 C18 -1.5(5) . . . . ?
C16 C17 C18 C13 -0.1(4) . . . . ?
C14 C13 C18 C17 1.4(4) . . . . ?
C12 C13 C18 C17 -176.4(2) . . . . ?
C7 N2 C19 C20 167.8(2) . . . . ?
C6 N2 C19 C20 -70.4(3) . . . . ?
Zn1 N2 C19 C20 42.1(2) . . . . ?
C24 N4 C20 C21 1.9(4) . . . . ?
Zn1 N4 C20 C21 164.3(2) . . . . ?
C24 N4 C20 C19 -176.6(2) . . . . ?
Zn1 N4 C20 C19 -14.2(3) . . . . ?
N2 C19 C20 N4 -19.5(3) . . . . ?
N2 C19 C20 C21 161.9(2) . . . . ?
N4 C20 C21 C22 -3.0(4) . . . . ?
C19 C20 C21 C22 175.5(3) . . . . ?
C20 C21 C22 C23 1.5(5) . . . . ?
C21 C22 C23 C24 0.9(5) . . . . ?
C20 N4 C24 C23 0.7(4) . . . . ?
Zn1 N4 C24 C23 -158.1(2) . . . . ?
C20 N4 C24 C25 -176.2(2) . . . . ?
Zn1 N4 C24 C25 25.1(3) . . . . ?
C22 C23 C24 N4 -2.0(5) . . . . ?
C22 C23 C24 C25 174.7(3) . . . . ?
N4 C24 C25 C30 40.0(4) . . . . ?
C23 C24 C25 C30 -136.8(3) . . . . ?
N4 C24 C25 C26 -143.6(3) . . . . ?
C23 C24 C25 C26 39.6(4) . . . . ?
C30 C25 C26 C27 1.4(4) . . . . ?
C24 C25 C26 C27 -175.1(2) . . . . ?
C25 C26 C27 C28 -1.1(4) . . . . ?
C26 C27 C28 C29 0.4(5) . . . . ?
C27 C28 C29 C30 0.0(5) . . . . ?
C26 C25 C30 C29 -1.0(4) . . . . ?
C24 C25 C30 C29 175.5(2) . . . . ?
C28 C29 C30 C25 0.3(4) . . . . ?
Zn1 O1 C31 N5 -2.4(3) . . . . ?
Zn1 O1 C31 C32 177.9(2) . . . . ?
O2 N5 C31 O1 2.2(4) . . . . ?
O2 N5 C31 C32 -178.1(2) . . . . ?
